data_7216022
loop_
_publ_author_name
'Nakano, Kazunori'
'Sada, Kazuki'
'Aburaya, Kazuaki'
'Nakagawa, Kenji'
'Yoswathananont, Nungruethai'
'Tohnai, Norimitsu'
'Miyata, Mikiji'

_publ_section_title
;
 Guest-induced inversion of an asymmetric host layer in inclusion crystals
 of cholic acid
;
_journal_issue 6
_journal_name_full CrystEngComm
_journal_page_first 461
_journal_paper_doi 10.1039/b602862d
_journal_volume 8
_journal_year 2006
_chemical_formula_sum 'C56 H89 Br O10'
_chemical_formula_weight 1002.22
_space_group_IT_number 4
_symmetry_cell_setting monoclinic
_symmetry_Int_Tables_number 4
_symmetry_space_group_name_Hall 'P 2yb'
_symmetry_space_group_name_H-M 'P 1 21 1'
_audit_creation_date 'Thu Apr 27 10:58:34 2006'
_audit_creation_method 'by teXsan'
_cell_angle_alpha 90
_cell_angle_beta 90.67(2)
_cell_angle_gamma 90
_cell_formula_units_Z 2
_cell_length_a 7.475(2)
_cell_length_b 25.385(7)
_cell_length_c 13.809(4)
_cell_measurement_reflns_used 17435
_cell_measurement_temperature 93.2
_cell_measurement_theta_max 68.2
_cell_measurement_theta_min 3.2
_cell_volume 2620.1(13)
_computing_cell_refinement PROCESS-AUTO
_computing_data_collection PROCESS-AUTO
_computing_data_reduction 'teXsan Ver. 1.10'
_computing_publication_material 'teXsan Ver. 1.10'
_computing_structure_refinement 'teXsan Ver. 1.10'
_computing_structure_solution SIR92
_diffrn_measured_fraction_theta_full 0.9071
_diffrn_measured_fraction_theta_max 0.9071
_diffrn_measurement_device_type 'Rigaku RAXIS-RAPID Imaging Plate'
_diffrn_measurement_method \w
_diffrn_radiation_type 'Cu K\a'
_diffrn_radiation_wavelength 1.5419
_diffrn_reflns_av_R_equivalents 0.115
_diffrn_reflns_limit_h_max 8
_diffrn_reflns_limit_h_min 0
_diffrn_reflns_limit_k_max 29
_diffrn_reflns_limit_k_min 0
_diffrn_reflns_limit_l_max 16
_diffrn_reflns_limit_l_min -16
_diffrn_reflns_number 15356
_diffrn_reflns_theta_full 68.21
_diffrn_reflns_theta_max 68.21
_exptl_absorpt_coefficient_mu 1.523
_exptl_absorpt_correction_T_max 0.544
_exptl_absorpt_correction_T_min 0.212
_exptl_absorpt_correction_type integration
_exptl_absorpt_process_details '(Higashi, 1999)'
_exptl_crystal_colour colorless
_exptl_crystal_density_diffrn 1.270
_exptl_crystal_density_method 'not measured'
_exptl_crystal_description block
_exptl_crystal_size_max 0.800
_exptl_crystal_size_mid 0.600
_exptl_crystal_size_min 0.400
_refine_diff_density_max 0.73
_refine_diff_density_min -0.49
_refine_ls_extinction_method none
_refine_ls_goodness_of_fit_ref 2.594
_refine_ls_hydrogen_treatment noref
_refine_ls_number_parameters 604
_refine_ls_number_reflns 4147
_refine_ls_R_factor_gt 0.0924
_refine_ls_shift/su_max 0.0002
_refine_ls_structure_factor_coef Fsqd
_refine_ls_weighting_details 'w = 1/[\s^2^(Fo^2^) + (0.05000(Max(Fo^2^,0) + 2Fc^2^)/3)^2^]'
_refine_ls_weighting_scheme calc
_refine_ls_wR_factor_ref 0.2567
_reflns_number_gt 3994
_reflns_number_total 4436
_reflns_threshold_expression F^2^>2.0\s(F^2^)
_cod_duplicate_entry 7203343
_cod_data_source_file b602862d.cif
_cod_data_source_block aburaya84_
_cod_original_cell_volume 2620(1)
_cod_original_formula_sum 'C56 H89 Br O10 '
_cod_database_code 7216022

loop_
_symmetry_equiv_pos_as_xyz
x,y,z
-x,1/2+y,-z

loop_
_atom_site_label
_atom_site_type_symbol
_atom_site_fract_x
_atom_site_fract_y
_atom_site_fract_z
_atom_site_U_iso_or_equiv
_atom_site_adp_type
_atom_site_occupancy
_atom_site_calc_flag
_atom_site_refinement_flags
Br(1) Br -1.4944(2) 0.5237(4) -0.1951(1) 0.0509(4) Uani 0.50 d P
Br(2) Br -1.9932(2) 0.6533(4) -0.38466(10) 0.0471(4) Uani 0.50 d P
O(1) O -1.3981(6) 0.8212(4) 0.4996(4) 0.042(1) Uani 1.00 d .
O(2) O -1.7923(5) 0.7266(4) 0.2662(3) 0.033(1) Uani 1.00 d .
O(3) O -1.3478(5) 0.7785(4) 0.0696(3) 0.0309(9) Uani 1.00 d .
O(4) O -1.6917(7) 0.8299(4) -0.3848(3) 0.044(1) Uani 1.00 d .
O(5) O -1.9398(6) 0.8188(4) -0.3005(3) 0.040(1) Uani 1.00 d .
O(6) O -0.9305(6) 0.3309(4) 0.0020(3) 0.043(1) Uani 1.00 d .
O(7) O -1.3396(5) 0.4202(4) 0.2311(3) 0.0330(10) Uani 1.00 d .
O(8) O -0.8839(6) 0.3750(4) 0.4335(3) 0.0331(10) Uani 1.00 d .
O(9) O -1.2249(6) 0.3164(4) 0.8867(4) 0.045(1) Uani 1.00 d .
O(10) O -1.4702(6) 0.3333(4) 0.7992(3) 0.040(1) Uani 1.00 d .
C(1) C -1.1776(9) 0.7078(5) 0.3815(5) 0.039(1) Uani 1.00 d .
C(2) C -1.2147(8) 0.7648(5) 0.4052(4) 0.036(1) Uani 1.00 d .
C(3) C -1.3657(8) 0.7662(5) 0.4776(5) 0.039(1) Uani 1.00 d .
C(4) C -1.5306(8) 0.7407(4) 0.4360(4) 0.031(1) Uani 1.00 d .
C(5) C -1.5005(8) 0.6828(4) 0.4064(4) 0.035(1) Uani 1.00 d .
C(6) C -1.6714(8) 0.6575(4) 0.3641(4) 0.036(1) Uani 1.00 d .
C(7) C -1.7241(8) 0.6738(4) 0.2631(4) 0.031(1) Uani 1.00 d .
C(8) C -1.5614(8) 0.6701(4) 0.1925(4) 0.033(1) Uani 1.00 d .
C(9) C -1.3967(8) 0.6996(4) 0.2359(5) 0.035(1) Uani 1.00 d .
C(10) C -1.3424(9) 0.6773(4) 0.3366(4) 0.034(1) Uani 1.00 d .
C(11) C -1.2435(8) 0.7021(4) 0.1607(5) 0.035(1) Uani 1.00 d .
C(12) C -1.3020(8) 0.7225(4) 0.0618(4) 0.033(1) Uani 1.00 d .
C(13) C -1.4585(8) 0.6918(4) 0.0198(4) 0.030(1) Uani 1.00 d .
C(14) C -1.6121(8) 0.6940(4) 0.0955(4) 0.029(1) Uani 1.00 d .
C(15) C -1.7718(8) 0.6708(4) 0.0399(4) 0.037(1) Uani 1.00 d .
C(16) C -1.7475(9) 0.6912(4) -0.0644(4) 0.036(1) Uani 1.00 d .
C(17) C -1.5591(9) 0.7164(5) -0.0699(4) 0.037(1) Uani 1.00 d .
C(18) C -1.3992(9) 0.6360(4) -0.0055(5) 0.037(1) Uani 1.00 d .
C(19) C -1.283(1) 0.6198(5) 0.3291(5) 0.046(2) Uani 1.00 d .
C(20) C -1.4767(8) 0.7124(4) -0.1701(4) 0.035(1) Uani 1.00 d .
C(21) C -1.2920(9) 0.7376(5) -0.1792(4) 0.038(1) Uani 1.00 d .
C(22) C -1.6088(8) 0.7345(4) -0.2488(4) 0.029(1) Uani 1.00 d .
C(23) C -1.6613(10) 0.7928(4) -0.2285(5) 0.040(2) Uani 1.00 d .
C(24) C -1.7643(9) 0.8149(4) -0.3126(4) 0.034(1) Uani 1.00 d .
C(25) C -0.7317(8) 0.4498(4) 0.1257(4) 0.033(1) Uani 1.00 d .
C(26) C -0.7586(8) 0.3916(4) 0.0973(5) 0.038(1) Uani 1.00 d .
C(27) C -0.9089(8) 0.3855(4) 0.0254(4) 0.033(1) Uani 1.00 d .
C(28) C -1.0798(8) 0.4103(4) 0.0652(5) 0.036(1) Uani 1.00 d .
C(29) C -1.0572(8) 0.4677(4) 0.0950(4) 0.031(1) Uani 1.00 d .
C(30) C -1.2320(8) 0.4915(4) 0.1337(4) 0.033(1) Uani 1.00 d .
C(31) C -1.2761(7) 0.4735(4) 0.2373(4) 0.031(1) Uani 1.00 d .
C(32) C -1.1181(7) 0.4800(4) 0.3092(4) 0.028(1) Uani 1.00 d .
C(33) C -0.9505(7) 0.4541(4) 0.2660(5) 0.032(1) Uani 1.00 d .
C(34) C -0.9033(8) 0.4767(4) 0.1671(4) 0.030(1) Uani 1.00 d .
C(35) C -0.7967(8) 0.4534(4) 0.3414(4) 0.036(1) Uani 1.00 d .
C(36) C -0.8461(7) 0.4302(4) 0.4415(4) 0.029(1) Uani 1.00 d .
C(37) C -1.0093(8) 0.4596(4) 0.4836(5) 0.033(1) Uani 1.00 d .
C(38) C -1.1616(7) 0.4558(4) 0.4060(4) 0.029(1) Uani 1.00 d .
C(39) C -1.3266(8) 0.4763(4) 0.4603(4) 0.036(1) Uani 1.00 d .
C(40) C -1.2981(10) 0.4574(5) 0.5657(5) 0.045(2) Uani 1.00 d .
C(41) C -1.1054(9) 0.4341(4) 0.5704(4) 0.037(1) Uani 1.00 d .
C(42) C -0.9601(8) 0.5173(4) 0.5061(5) 0.036(1) Uani 1.00 d .
C(43) C -0.8510(8) 0.5351(4) 0.1726(5) 0.035(1) Uani 1.00 d .
C(44) C -1.0237(9) 0.4407(4) 0.6733(4) 0.033(1) Uani 1.00 d .
C(45) C -0.8326(9) 0.4183(5) 0.6811(5) 0.041(2) Uani 1.00 d .
C(46) C -1.1459(9) 0.4154(4) 0.7486(4) 0.032(1) Uani 1.00 d .
C(47) C -1.194(1) 0.3575(4) 0.7293(5) 0.044(2) Uani 1.00 d .
C(48) C -1.2960(9) 0.3347(4) 0.8102(5) 0.039(1) Uani 1.00 d .
C(49) C -1.7167(10) 0.5546(5) -0.2042(4) 0.042(1) Uani 1.00 d .
C(50) C -1.756(1) 0.5880(5) -0.2838(5) 0.045(2) Uani 1.00 d .
C(51) C -1.924(1) 0.6100(5) -0.2896(5) 0.048(2) Uani 1.00 d .
C(52) C -2.0511(9) 0.5971(5) -0.2188(6) 0.045(2) Uani 1.00 d .
C(53) C -2.010(1) 0.5643(5) -0.1427(6) 0.050(2) Uani 1.00 d .
C(54) C -1.846(1) 0.5427(5) -0.1377(5) 0.042(1) Uani 1.00 d .
C(55) C -1.616(1) 0.6007(5) -0.3603(5) 0.062(2) Uani 1.00 d .
H(1) H -1.0825 0.7057 0.3364 0.0466 Uiso 1.00 calc .
H(2) H -1.1415 0.6895 0.4395 0.0466 Uiso 1.00 calc .
H(3) H -1.1102 0.7795 0.4325 0.0437 Uiso 1.00 calc .
H(4) H -1.2484 0.7821 0.3479 0.0437 Uiso 1.00 calc .
H(5) H -1.3303 0.7470 0.5350 0.0469 Uiso 1.00 calc .
H(6) H -1.6218 0.7409 0.4831 0.0367 Uiso 1.00 calc .
H(7) H -1.5671 0.7590 0.3803 0.0367 Uiso 1.00 calc .
H(8) H -1.4701 0.6628 0.4636 0.0424 Uiso 1.00 calc .
H(9) H -1.6538 0.6193 0.3639 0.0436 Uiso 1.00 calc .
H(10) H -1.7672 0.6649 0.4058 0.0436 Uiso 1.00 calc .
H(11) H -1.8160 0.6501 0.2402 0.0379 Uiso 1.00 calc .
H(12) H -1.5315 0.6331 0.1835 0.0396 Uiso 1.00 calc .
H(13) H -1.4334 0.7339 0.2462 0.0420 Uiso 1.00 calc .
H(14) H -1.1968 0.6667 0.1526 0.0420 Uiso 1.00 calc .
H(15) H -1.1531 0.7238 0.1850 0.0420 Uiso 1.00 calc .
H(16) H -1.2039 0.7180 0.0193 0.0386 Uiso 1.00 calc .
H(17) H -1.6374 0.7291 0.1065 0.0345 Uiso 1.00 calc .
H(18) H -1.7697 0.6324 0.0419 0.0439 Uiso 1.00 calc .
H(19) H -1.8815 0.6820 0.0660 0.0439 Uiso 1.00 calc .
H(20) H -1.7559 0.6617 -0.1091 0.0441 Uiso 1.00 calc .
H(21) H -1.8361 0.7156 -0.0797 0.0441 Uiso 1.00 calc .
H(22) H -1.5737 0.7519 -0.0569 0.0449 Uiso 1.00 calc .
H(23) H -1.3061 0.6364 -0.0515 0.0451 Uiso 1.00 calc .
H(24) H -1.3571 0.6178 0.0515 0.0451 Uiso 1.00 calc .
H(25) H -1.4979 0.6160 -0.0319 0.0451 Uiso 1.00 calc .
H(26) H -1.1824 0.6165 0.2881 0.0555 Uiso 1.00 calc .
H(27) H -1.2527 0.6059 0.3916 0.0555 Uiso 1.00 calc .
H(28) H -1.3784 0.5983 0.3025 0.0555 Uiso 1.00 calc .
H(29) H -1.4617 0.6749 -0.1831 0.0423 Uiso 1.00 calc .
H(30) H -1.2501 0.7317 -0.2431 0.0464 Uiso 1.00 calc .
H(31) H -1.3009 0.7732 -0.1658 0.0464 Uiso 1.00 calc .
H(32) H -1.2117 0.7207 -0.1344 0.0464 Uiso 1.00 calc .
H(33) H -1.7141 0.7125 -0.2492 0.0343 Uiso 1.00 calc .
H(34) H -1.5533 0.7314 -0.3101 0.0343 Uiso 1.00 calc .
H(35) H -1.7319 0.7933 -0.1721 0.0481 Uiso 1.00 calc .
H(36) H -1.5552 0.8120 -0.2188 0.0481 Uiso 1.00 calc .
H(37) H -1.4898 0.8228 0.5464 0.0512 Uiso 1.00 calc .
H(38) H -1.8302 0.7360 0.2029 0.0408 Uiso 1.00 calc .
H(39) H -1.2471 0.7964 0.0943 0.0374 Uiso 1.00 calc .
H(40) H -2.0129 0.8316 -0.3514 0.0490 Uiso 1.00 calc .
H(41) H -0.6396 0.4505 0.1737 0.0407 Uiso 1.00 calc .
H(42) H -0.6959 0.4676 0.0699 0.0407 Uiso 1.00 calc .
H(43) H -0.6514 0.3776 0.0697 0.0457 Uiso 1.00 calc .
H(44) H -0.7850 0.3708 0.1539 0.0457 Uiso 1.00 calc .
H(45) H -0.8779 0.4028 -0.0317 0.0399 Uiso 1.00 calc .
H(46) H -1.1704 0.4073 0.0168 0.0432 Uiso 1.00 calc .
H(47) H -1.1155 0.3896 0.1205 0.0432 Uiso 1.00 calc .
H(48) H -1.0285 0.4855 0.0382 0.0379 Uiso 1.00 calc .
H(49) H -1.2211 0.5278 0.1336 0.0395 Uiso 1.00 calc .
H(50) H -1.3277 0.4804 0.0917 0.0395 Uiso 1.00 calc .
H(51) H -1.3718 0.4935 0.2597 0.0369 Uiso 1.00 calc .
H(52) H -1.0958 0.5154 0.3182 0.0336 Uiso 1.00 calc .
H(53) H -0.9809 0.4172 0.2548 0.0381 Uiso 1.00 calc .
H(54) H -0.7570 0.4876 0.3510 0.0428 Uiso 1.00 calc .
H(55) H -0.7012 0.4320 0.3159 0.0428 Uiso 1.00 calc .
H(56) H -0.7469 0.4336 0.4844 0.0349 Uiso 1.00 calc .
H(57) H -1.1812 0.4183 0.3948 0.0352 Uiso 1.00 calc .
H(58) H -1.3320 0.5126 0.4574 0.0433 Uiso 1.00 calc .
H(59) H -1.4330 0.4607 0.4333 0.0433 Uiso 1.00 calc .
H(60) H -1.3839 0.4302 0.5817 0.0541 Uiso 1.00 calc .
H(61) H -1.3086 0.4852 0.6095 0.0541 Uiso 1.00 calc .
H(62) H -1.1140 0.3963 0.5576 0.0440 Uiso 1.00 calc .
H(63) H -0.8661 0.5170 0.5530 0.0442 Uiso 1.00 calc .
H(64) H -1.0617 0.5339 0.5308 0.0442 Uiso 1.00 calc .
H(65) H -0.9221 0.5330 0.4485 0.0442 Uiso 1.00 calc .
H(66) H -0.7500 0.5380 0.2146 0.0419 Uiso 1.00 calc .
H(67) H -0.9484 0.5538 0.1977 0.0419 Uiso 1.00 calc .
H(68) H -0.8228 0.5465 0.1101 0.0419 Uiso 1.00 calc .
H(69) H -1.0175 0.4762 0.6868 0.0401 Uiso 1.00 calc .
H(70) H -0.8353 0.3803 0.6675 0.0488 Uiso 1.00 calc .
H(71) H -0.7864 0.4227 0.7443 0.0488 Uiso 1.00 calc .
H(72) H -0.7584 0.4342 0.6352 0.0488 Uiso 1.00 calc .
H(73) H -1.0884 0.4165 0.8098 0.0395 Uiso 1.00 calc .
H(74) H -1.2547 0.4339 0.7496 0.0395 Uiso 1.00 calc .
H(75) H -1.0865 0.3369 0.7218 0.0508 Uiso 1.00 calc .
H(76) H -1.2641 0.3542 0.6719 0.0508 Uiso 1.00 calc .
H(77) H -1.0229 0.3260 -0.0455 0.0526 Uiso 1.00 calc .
H(78) H -1.3736 0.4074 0.2935 0.0406 Uiso 1.00 calc .
H(79) H -0.7820 0.3561 0.4091 0.0405 Uiso 1.00 calc .
H(80) H -1.5424 0.3179 0.8493 0.0482 Uiso 1.00 calc .
H(81) H -2.1685 0.6103 -0.2234 0.0553 Uiso 1.00 calc .
H(82) H -2.0957 0.5562 -0.0943 0.0600 Uiso 1.00 calc .
H(83) H -1.8182 0.5177 -0.0870 0.0508 Uiso 1.00 calc .
H(84) H -1.5919 0.6361 -0.3601 0.0738 Uiso 1.00 calc .
H(85) H -1.5087 0.5806 -0.3456 0.0738 Uiso 1.00 calc .
H(86) H -1.6594 0.5890 -0.4222 0.0738 Uiso 1.00 calc .

loop_
_atom_site_aniso_label
_atom_site_aniso_U_11
_atom_site_aniso_U_22
_atom_site_aniso_U_33
_atom_site_aniso_U_12
_atom_site_aniso_U_13
_atom_site_aniso_U_23
Br(1) 0.0394(7) 0.0564(7) 0.0570(9) 0.0076(6) 0.0039(6) -0.0150(6)
Br(2) 0.0583(9) 0.0464(6) 0.0365(6) 0.0013(6) -0.0024(6) 0.0027(6)
O(1) 0.028(2) 0.041(2) 0.056(3) -0.003(2) 0.007(2) -0.015(2)
O(2) 0.031(2) 0.032(2) 0.037(2) 0.003(2) 0.010(2) -0.003(2)
O(3) 0.027(2) 0.030(2) 0.036(2) -0.005(1) 0.002(2) 0.003(2)
O(4) 0.047(3) 0.050(2) 0.034(2) 0.014(2) 0.005(2) 0.000(2)
O(5) 0.043(2) 0.036(2) 0.041(2) -0.002(2) 0.000(2) -0.003(2)
O(6) 0.043(2) 0.043(2) 0.044(2) 0.008(2) -0.007(2) -0.015(2)
O(7) 0.024(2) 0.035(2) 0.040(2) -0.008(2) 0.002(2) 0.003(2)
O(8) 0.035(2) 0.027(2) 0.038(2) 0.005(2) 0.000(2) -0.002(2)
O(9) 0.038(2) 0.051(2) 0.046(2) -0.015(2) 0.002(2) 0.008(2)
O(10) 0.049(2) 0.039(2) 0.031(2) -0.001(2) 0.003(2) 0.002(2)
C(1) 0.041(3) 0.041(3) 0.033(3) 0.002(2) 0.001(3) 0.003(2)
C(2) 0.031(3) 0.043(3) 0.034(3) 0.006(2) 0.002(2) 0.005(2)
C(3) 0.027(3) 0.039(2) 0.051(4) -0.005(2) 0.010(2) -0.009(3)
C(4) 0.035(3) 0.034(2) 0.023(2) 0.002(2) 0.002(2) -0.007(2)
C(5) 0.036(3) 0.032(2) 0.036(3) 0.000(2) 0.011(2) 0.005(2)
C(6) 0.039(3) 0.037(3) 0.032(2) -0.001(2) 0.017(2) -0.007(2)
C(7) 0.025(3) 0.032(2) 0.036(2) 0.004(2) 0.008(2) 0.004(2)
C(8) 0.030(3) 0.037(3) 0.032(3) 0.000(2) 0.003(2) 0.005(2)
C(9) 0.027(3) 0.041(3) 0.036(3) 0.010(2) -0.005(2) -0.001(2)
C(10) 0.039(3) 0.028(2) 0.036(3) 0.003(2) 0.008(2) 0.005(2)
C(11) 0.025(3) 0.046(3) 0.034(3) -0.002(2) -0.005(2) -0.003(2)
C(12) 0.035(3) 0.032(2) 0.032(2) 0.005(2) 0.009(2) -0.007(2)
C(13) 0.031(3) 0.030(2) 0.027(3) -0.002(2) 0.009(2) 0.007(2)
C(14) 0.027(2) 0.027(2) 0.033(2) 0.005(2) 0.003(2) 0.000(2)
C(15) 0.042(3) 0.035(3) 0.033(3) -0.009(2) -0.003(2) 0.007(2)
C(16) 0.046(3) 0.033(3) 0.029(2) -0.002(2) 0.000(3) 0.005(2)
C(17) 0.044(3) 0.046(3) 0.020(2) 0.001(2) 0.001(2) 0.001(2)
C(18) 0.037(3) 0.034(2) 0.041(3) 0.010(2) 0.004(3) 0.006(2)
C(19) 0.054(4) 0.034(3) 0.051(4) 0.013(3) 0.004(3) 0.007(3)
C(20) 0.032(3) 0.048(3) 0.025(2) 0.006(2) 0.001(2) 0.003(2)
C(21) 0.038(3) 0.053(3) 0.025(3) -0.001(3) 0.007(2) 0.005(2)
C(22) 0.038(3) 0.032(2) 0.017(2) 0.004(2) 0.009(2) 0.001(2)
C(23) 0.056(4) 0.025(2) 0.038(3) 0.007(2) -0.004(3) 0.004(2)
C(24) 0.044(2) 0.023(2) 0.035(2) 0.004(2) -0.007(2) -0.005(2)
C(25) 0.027(3) 0.040(3) 0.032(3) -0.005(2) 0.012(2) -0.002(2)
C(26) 0.030(3) 0.042(3) 0.042(3) -0.007(2) 0.005(2) 0.001(2)
C(27) 0.030(3) 0.039(2) 0.032(3) 0.003(2) 0.008(2) 0.003(2)
C(28) 0.020(2) 0.041(3) 0.046(3) -0.001(2) -0.001(2) -0.018(3)
C(29) 0.027(2) 0.032(2) 0.035(3) -0.008(2) 0.009(2) 0.006(2)
C(30) 0.029(3) 0.033(3) 0.037(3) 0.003(2) -0.001(2) 0.003(2)
C(31) 0.021(2) 0.029(2) 0.041(3) 0.006(2) 0.005(2) 0.002(2)
C(32) 0.026(2) 0.031(3) 0.027(2) 0.002(2) 0.008(2) 0.004(2)
C(33) 0.022(2) 0.029(2) 0.045(3) -0.004(2) 0.004(2) 0.004(2)
C(34) 0.024(2) 0.031(2) 0.036(3) -0.003(2) 0.006(2) -0.007(2)
C(35) 0.032(3) 0.044(3) 0.031(3) -0.003(2) 0.008(2) 0.001(2)
C(36) 0.024(2) 0.025(2) 0.038(3) -0.003(2) 0.001(2) 0.006(2)
C(37) 0.030(3) 0.024(2) 0.045(3) -0.001(2) -0.001(2) -0.006(2)
C(38) 0.022(2) 0.030(2) 0.034(3) 0.000(2) 0.008(2) 0.005(2)
C(39) 0.026(3) 0.048(3) 0.034(3) 0.008(2) 0.010(2) -0.012(2)
C(40) 0.046(3) 0.050(4) 0.041(3) 0.005(3) 0.004(3) 0.006(3)
C(41) 0.039(3) 0.035(3) 0.036(2) -0.006(2) -0.001(2) -0.016(2)
C(42) 0.041(3) 0.027(2) 0.041(3) -0.006(2) 0.002(3) -0.001(2)
C(43) 0.028(3) 0.033(2) 0.044(3) -0.006(2) 0.004(2) 0.006(2)
C(44) 0.044(3) 0.028(2) 0.027(2) -0.003(2) -0.002(2) 0.003(2)
C(45) 0.042(3) 0.050(3) 0.032(3) -0.001(3) 0.002(3) 0.008(3)
C(46) 0.047(3) 0.022(2) 0.028(3) 0.003(2) 0.005(2) 0.000(2)
C(47) 0.066(4) 0.027(3) 0.038(3) -0.021(3) 0.021(3) -0.010(2)
C(48) 0.050(2) 0.027(2) 0.040(3) -0.012(2) 0.010(2) 0.005(2)
C(49) 0.049(3) 0.055(4) 0.023(3) 0.006(2) 0.003(2) -0.007(2)
C(50) 0.054(3) 0.048(3) 0.033(3) -0.004(3) 0.006(3) -0.001(2)
C(51) 0.055(3) 0.055(4) 0.034(3) -0.003(3) -0.012(2) 0.001(2)
C(52) 0.036(3) 0.044(3) 0.057(4) 0.001(3) -0.006(2) -0.003(3)
C(53) 0.050(3) 0.053(4) 0.047(3) -0.008(3) 0.005(3) -0.002(3)
C(54) 0.054(3) 0.047(3) 0.026(3) -0.005(3) 0.003(2) -0.002(3)
C(55) 0.087(6) 0.067(5) 0.032(3) -0.033(4) 0.023(4) -0.020(3)

loop_
_atom_type_symbol
_atom_type_description
_atom_type_scat_dispersion_real
_atom_type_scat_dispersion_imag
_atom_type_scat_source
C C 0.018 0.009
;International Tables for Crystallography
(1992, Vol. C, Tables 4.2.6.8 and 6.1.1.1)
;
H H 0.000 0.000
;International Tables for Crystallography
(1992, Vol. C, Table 6.1.1.2)
;
Br Br -0.676 1.280
;International Tables for Crystallography
(1992, Vol. C, Tables 4.2.6.8 and 6.1.1.1)
;
O O 0.049 0.032
;International Tables for Crystallography
(1992, Vol. C, Tables 4.2.6.8 and 6.1.1.1)
;

loop_
_geom_angle_atom_site_label_1
_geom_angle_atom_site_label_2
_geom_angle_atom_site_label_3
_geom_angle
_geom_angle_site_symmetry_2
_geom_angle_site_symmetry_3
_geom_angle_publ_flag
C(2) C(1) C(10) 114.3(9) 1_555 1_555 yes
C(1) C(2) C(3) 107.8(8) 1_555 1_555 yes
O(1) C(3) C(2) 106.8(8) 1_555 1_555 yes
O(1) C(3) C(4) 111.0(8) 1_555 1_555 yes
C(2) C(3) C(4) 110.6(8) 1_555 1_555 yes
C(3) C(4) C(5) 113.0(8) 1_555 1_555 yes
C(4) C(5) C(6) 112.1(8) 1_555 1_555 yes
C(4) C(5) C(10) 111.6(7) 1_555 1_555 yes
C(6) C(5) C(10) 111.3(8) 1_555 1_555 yes
C(5) C(6) C(7) 116.4(8) 1_555 1_555 yes
O(2) C(7) C(6) 108.6(8) 1_555 1_555 yes
O(2) C(7) C(8) 110.6(7) 1_555 1_555 yes
C(6) C(7) C(8) 111.3(8) 1_555 1_555 yes
C(7) C(8) C(9) 110.3(8) 1_555 1_555 yes
C(7) C(8) C(14) 109.7(8) 1_555 1_555 yes
C(9) C(8) C(14) 109.7(8) 1_555 1_555 yes
C(8) C(9) C(10) 111.6(8) 1_555 1_555 yes
C(8) C(9) C(11) 110.3(8) 1_555 1_555 yes
C(10) C(9) C(11) 115.2(8) 1_555 1_555 yes
C(1) C(10) C(5) 108.1(8) 1_555 1_555 yes
C(1) C(10) C(9) 111.6(8) 1_555 1_555 yes
C(1) C(10) C(19) 105.6(9) 1_555 1_555 yes
C(5) C(10) C(9) 109.4(8) 1_555 1_555 yes
C(5) C(10) C(19) 110.8(8) 1_555 1_555 yes
C(9) C(10) C(19) 111.1(9) 1_555 1_555 yes
C(9) C(11) C(12) 114.0(8) 1_555 1_555 yes
O(3) C(12) C(11) 109.2(7) 1_555 1_555 yes
O(3) C(12) C(13) 110.3(8) 1_555 1_555 yes
C(11) C(12) C(13) 112.5(8) 1_555 1_555 yes
C(12) C(13) C(14) 107.1(7) 1_555 1_555 yes
C(12) C(13) C(17) 117.2(8) 1_555 1_555 yes
C(12) C(13) C(18) 109.9(8) 1_555 1_555 yes
C(14) C(13) C(17) 99.4(7) 1_555 1_555 yes
C(14) C(13) C(18) 113.9(7) 1_555 1_555 yes
C(17) C(13) C(18) 109.1(8) 1_555 1_555 yes
C(8) C(14) C(13) 113.5(8) 1_555 1_555 yes
C(8) C(14) C(15) 118.4(8) 1_555 1_555 yes
C(13) C(14) C(15) 103.1(7) 1_555 1_555 yes
C(14) C(15) C(16) 103.8(8) 1_555 1_555 yes
C(15) C(16) C(17) 107.5(8) 1_555 1_555 yes
C(13) C(17) C(16) 103.0(7) 1_555 1_555 yes
C(13) C(17) C(20) 119.6(8) 1_555 1_555 yes
C(16) C(17) C(20) 113.2(8) 1_555 1_555 yes
C(17) C(20) C(21) 114.9(9) 1_555 1_555 yes
C(17) C(20) C(22) 110.4(8) 1_555 1_555 yes
C(21) C(20) C(22) 110.8(8) 1_555 1_555 yes
C(20) C(22) C(23) 112.0(8) 1_555 1_555 yes
C(22) C(23) C(24) 110.3(8) 1_555 1_555 yes
O(4) C(24) O(5) 122.5(9) 1_555 1_555 yes
O(4) C(24) C(23) 121.9(9) 1_555 1_555 yes
O(5) C(24) C(23) 115.5(9) 1_555 1_555 yes
C(26) C(25) C(34) 114.0(8) 1_555 1_555 yes
C(25) C(26) C(27) 111.2(8) 1_555 1_555 yes
O(6) C(27) C(26) 109.2(8) 1_555 1_555 yes
O(6) C(27) C(28) 112.7(8) 1_555 1_555 yes
C(26) C(27) C(28) 110.1(8) 1_555 1_555 yes
C(27) C(28) C(29) 113.5(8) 1_555 1_555 yes
C(28) C(29) C(30) 112.2(8) 1_555 1_555 yes
C(28) C(29) C(34) 113.6(8) 1_555 1_555 yes
C(30) C(29) C(34) 110.4(8) 1_555 1_555 yes
C(29) C(30) C(31) 113.3(8) 1_555 1_555 yes
O(7) C(31) C(30) 107.4(8) 1_555 1_555 yes
O(7) C(31) C(32) 112.9(7) 1_555 1_555 yes
C(30) C(31) C(32) 113.3(7) 1_555 1_555 yes
C(31) C(32) C(33) 108.9(7) 1_555 1_555 yes
C(31) C(32) C(38) 110.8(7) 1_555 1_555 yes
C(33) C(32) C(38) 110.7(7) 1_555 1_555 yes
C(32) C(33) C(34) 112.5(7) 1_555 1_555 yes
C(32) C(33) C(35) 110.2(8) 1_555 1_555 yes
C(34) C(33) C(35) 115.4(7) 1_555 1_555 yes
C(25) C(34) C(29) 108.0(7) 1_555 1_555 yes
C(25) C(34) C(33) 111.1(8) 1_555 1_555 yes
C(25) C(34) C(43) 103.3(7) 1_555 1_555 yes
C(29) C(34) C(33) 110.2(7) 1_555 1_555 yes
C(29) C(34) C(43) 111.5(8) 1_555 1_555 yes
C(33) C(34) C(43) 112.4(8) 1_555 1_555 yes
C(33) C(35) C(36) 115.0(8) 1_555 1_555 yes
O(8) C(36) C(35) 110.6(7) 1_555 1_555 yes
O(8) C(36) C(37) 110.2(7) 1_555 1_555 yes
C(35) C(36) C(37) 110.3(7) 1_555 1_555 yes
C(36) C(37) C(38) 106.5(7) 1_555 1_555 yes
C(36) C(37) C(41) 117.6(8) 1_555 1_555 yes
C(36) C(37) C(42) 110.3(8) 1_555 1_555 yes
C(38) C(37) C(41) 99.5(7) 1_555 1_555 yes
C(38) C(37) C(42) 111.7(7) 1_555 1_555 yes
C(41) C(37) C(42) 110.8(8) 1_555 1_555 yes
C(32) C(38) C(37) 114.9(7) 1_555 1_555 yes
C(32) C(38) C(39) 118.4(7) 1_555 1_555 yes
C(37) C(38) C(39) 103.1(8) 1_555 1_555 yes
C(38) C(39) C(40) 104.6(8) 1_555 1_555 yes
C(39) C(40) C(41) 105.9(8) 1_555 1_555 yes
C(37) C(41) C(40) 104.2(8) 1_555 1_555 yes
C(37) C(41) C(44) 118.9(8) 1_555 1_555 yes
C(40) C(41) C(44) 110.6(8) 1_555 1_555 yes
C(41) C(44) C(45) 112.3(8) 1_555 1_555 yes
C(41) C(44) C(46) 110.1(8) 1_555 1_555 yes
C(45) C(44) C(46) 110.9(8) 1_555 1_555 yes
C(44) C(46) C(47) 115.1(7) 1_555 1_555 yes
C(46) C(47) C(48) 111.4(8) 1_555 1_555 yes
O(9) C(48) O(10) 119.7(8) 1_555 1_555 yes
O(9) C(48) C(47) 124(1) 1_555 1_555 yes
O(10) C(48) C(47) 116.3(10) 1_555 1_555 yes
Br(1) C(49) C(50) 119.1(8) 1_555 1_555 yes
Br(1) C(49) C(54) 120.1(9) 1_555 1_555 yes
C(50) C(49) C(54) 120(1) 1_555 1_555 yes
C(49) C(50) C(51) 117(1) 1_555 1_555 yes
C(49) C(50) C(55) 121(1) 1_555 1_555 yes
C(51) C(50) C(55) 120(1) 1_555 1_555 yes
Br(2) C(51) C(50) 123.4(9) 1_555 1_555 yes
Br(2) C(51) C(52) 117.3(9) 1_555 1_555 yes
C(50) C(51) C(52) 119(1) 1_555 1_555 yes
C(51) C(52) C(53) 121(1) 1_555 1_555 yes
C(52) C(53) C(54) 118(1) 1_555 1_555 yes
C(49) C(54) C(53) 121(1) 1_555 1_555 yes

loop_
_geom_bond_atom_site_label_1
_geom_bond_atom_site_label_2
_geom_bond_distance
_geom_bond_publ_flag
Br(1) C(49) 1.84(1) yes
Br(2) C(51) 1.79(1) yes
O(1) C(3) 1.45(1) yes
O(2) C(7) 1.44(1) yes
O(3) C(12) 1.47(1) yes
O(4) C(24) 1.20(1) yes
O(5) C(24) 1.33(1) yes
O(6) C(27) 1.43(1) yes
O(7) C(31) 1.43(1) yes
O(8) C(36) 1.43(1) yes
O(9) C(48) 1.26(1) yes
O(10) C(48) 1.31(1) yes
C(1) C(2) 1.51(1) yes
C(1) C(10) 1.58(2) yes
C(2) C(3) 1.52(1) yes
C(3) C(4) 1.50(1) yes
C(4) C(5) 1.54(1) yes
C(5) C(6) 1.54(2) yes
C(5) C(10) 1.54(1) yes
C(6) C(7) 1.50(1) yes
C(7) C(8) 1.57(1) yes
C(8) C(9) 1.55(1) yes
C(8) C(14) 1.52(1) yes
C(9) C(10) 1.55(1) yes
C(9) C(11) 1.56(1) yes
C(10) C(19) 1.53(1) yes
C(11) C(12) 1.52(1) yes
C(12) C(13) 1.52(1) yes
C(13) C(14) 1.56(1) yes
C(13) C(17) 1.57(1) yes
C(13) C(18) 1.53(1) yes
C(14) C(15) 1.53(1) yes
C(15) C(16) 1.54(1) yes
C(16) C(17) 1.55(2) yes
C(17) C(20) 1.52(1) yes
C(20) C(21) 1.53(1) yes
C(20) C(22) 1.56(1) yes
C(22) C(23) 1.56(1) yes
C(23) C(24) 1.50(1) yes
C(25) C(26) 1.54(1) yes
C(25) C(34) 1.57(1) yes
C(26) C(27) 1.50(1) yes
C(27) C(28) 1.53(1) yes
C(28) C(29) 1.52(1) yes
C(29) C(30) 1.54(1) yes
C(29) C(34) 1.53(1) yes
C(30) C(31) 1.54(1) yes
C(31) C(32) 1.54(1) yes
C(32) C(33) 1.54(1) yes
C(32) C(38) 1.51(1) yes
C(33) C(34) 1.53(1) yes
C(33) C(35) 1.54(1) yes
C(34) C(43) 1.53(1) yes
C(35) C(36) 1.55(1) yes
C(36) C(37) 1.55(1) yes
C(37) C(38) 1.56(1) yes
C(37) C(41) 1.55(1) yes
C(37) C(42) 1.54(1) yes
C(38) C(39) 1.54(1) yes
C(39) C(40) 1.54(2) yes
C(40) C(41) 1.56(2) yes
C(41) C(44) 1.55(1) yes
C(44) C(45) 1.54(2) yes
C(44) C(46) 1.53(1) yes
C(46) C(47) 1.54(1) yes
C(47) C(48) 1.48(1) yes
C(49) C(50) 1.42(2) yes
C(49) C(54) 1.37(2) yes
C(50) C(51) 1.37(2) yes
C(50) C(55) 1.53(2) yes
C(51) C(52) 1.41(2) yes
C(52) C(53) 1.37(2) yes
C(53) C(54) 1.34(2) yes

loop_
_geom_contact_atom_site_label_1
_geom_contact_atom_site_label_2
_geom_contact_distance
_geom_contact_site_symmetry_2
O(1) O(8) 2.667(10) 2_356
O(1) O(4) 2.737(10) 1_556
O(1) C(36) 3.41(1) 2_356
O(2) C(48) 3.01(1) 2_256
O(2) O(9) 3.11(1) 2_256
O(2) C(47) 3.32(1) 2_256
O(2) C(1) 3.34(1) 1_455
O(2) O(10) 3.470(9) 2_256
O(3) O(6) 2.668(9) 2_355
O(3) O(10) 2.670(9) 2_256
O(3) O(9) 3.397(9) 2_256
O(3) C(48) 3.46(1) 2_256
O(3) C(27) 3.58(1) 2_355
O(4) O(7) 3.13(1) 2_255
O(4) C(38) 3.39(1) 2_255
O(4) O(8) 3.43(1) 2_255
O(4) C(3) 3.50(1) 1_554
O(4) C(4) 3.57(1) 1_554
O(5) O(8) 2.66(1) 2_255
O(5) O(7) 3.444(10) 2_255
O(5) C(33) 3.56(1) 2_255
O(6) O(9) 2.73(1) 1_554
O(6) C(12) 3.38(1) 2_345
O(7) C(24) 3.00(1) 2_245
O(7) C(23) 3.24(1) 2_245
O(7) C(25) 3.34(1) 1_455
O(8) C(24) 3.45(1) 2_245
O(8) C(3) 3.54(1) 2_346
O(9) C(14) 3.35(1) 2_246
O(9) C(27) 3.50(1) 1_556
O(9) C(28) 3.59(1) 1_556
O(10) C(9) 3.57(1) 2_246

loop_
_geom_torsion_atom_site_label_1
_geom_torsion_atom_site_label_2
_geom_torsion_atom_site_label_3
_geom_torsion_atom_site_label_4
_geom_torsion
_geom_torsion_site_symmetry_1
_geom_torsion_site_symmetry_2
_geom_torsion_site_symmetry_3
_geom_torsion_site_symmetry_4
_geom_torsion_publ_flag
Br(1) C(49) C(50) C(51) 179.2(9) 1_555 1_555 1_555 1_555 yes
Br(1) C(49) C(50) C(55) -2(1) 1_555 1_555 1_555 1_555 yes
Br(1) C(49) C(54) C(53) -179.6(9) 1_555 1_555 1_555 1_555 yes
Br(2) C(51) C(50) C(49) 179.4(9) 1_555 1_555 1_555 1_555 yes
Br(2) C(51) C(50) C(55) 0(1) 1_555 1_555 1_555 1_555 yes
Br(2) C(51) C(52) C(53) -179.7(9) 1_555 1_555 1_555 1_555 yes
O(1) C(3) C(2) C(1) 179.7(8) 1_555 1_555 1_555 1_555 yes
O(1) C(3) C(4) C(5) 177.0(8) 1_555 1_555 1_555 1_555 yes
O(2) C(7) C(6) C(5) -72.9(10) 1_555 1_555 1_555 1_555 yes
O(2) C(7) C(8) C(9) 69.7(10) 1_555 1_555 1_555 1_555 yes
O(2) C(7) C(8) C(14) -51(1) 1_555 1_555 1_555 1_555 yes
O(3) C(12) C(11) C(9) 68(1) 1_555 1_555 1_555 1_555 yes
O(3) C(12) C(13) C(14) -66.3(9) 1_555 1_555 1_555 1_555 yes
O(3) C(12) C(13) C(17) 44(1) 1_555 1_555 1_555 1_555 yes
O(3) C(12) C(13) C(18) 169.5(7) 1_555 1_555 1_555 1_555 yes
O(4) C(24) C(23) C(22) -79(1) 1_555 1_555 1_555 1_555 yes
O(5) C(24) C(23) C(22) 103.4(9) 1_555 1_555 1_555 1_555 yes
O(6) C(27) C(26) C(25) -179.3(7) 1_555 1_555 1_555 1_555 yes
O(6) C(27) C(28) C(29) 177.3(8) 1_555 1_555 1_555 1_555 yes
O(7) C(31) C(30) C(29) -74.9(9) 1_555 1_555 1_555 1_555 yes
O(7) C(31) C(32) C(33) 71.2(9) 1_555 1_555 1_555 1_555 yes
O(7) C(31) C(32) C(38) -50.8(9) 1_555 1_555 1_555 1_555 yes
O(8) C(36) C(35) C(33) 66.7(10) 1_555 1_555 1_555 1_555 yes
O(8) C(36) C(37) C(38) -66.9(9) 1_555 1_555 1_555 1_555 yes
O(8) C(36) C(37) C(41) 43(1) 1_555 1_555 1_555 1_555 yes
O(8) C(36) C(37) C(42) 171.8(8) 1_555 1_555 1_555 1_555 yes
O(9) C(48) C(47) C(46) -82(1) 1_555 1_555 1_555 1_555 yes
O(10) C(48) C(47) C(46) 97(1) 1_555 1_555 1_555 1_555 yes
C(1) C(2) C(3) C(4) -59(1) 1_555 1_555 1_555 1_555 yes
C(1) C(10) C(5) C(4) 49(1) 1_555 1_555 1_555 1_555 yes
C(1) C(10) C(5) C(6) 175.8(8) 1_555 1_555 1_555 1_555 yes
C(1) C(10) C(9) C(8) -179.0(7) 1_555 1_555 1_555 1_555 yes
C(1) C(10) C(9) C(11) 54(1) 1_555 1_555 1_555 1_555 yes
C(2) C(1) C(10) C(5) -55(1) 1_555 1_555 1_555 1_555 yes
C(2) C(1) C(10) C(9) 65(1) 1_555 1_555 1_555 1_555 yes
C(2) C(1) C(10) C(19) -173.8(8) 1_555 1_555 1_555 1_555 yes
C(2) C(3) C(4) C(5) 58(1) 1_555 1_555 1_555 1_555 yes
C(3) C(2) C(1) C(10) 59(1) 1_555 1_555 1_555 1_555 yes
C(3) C(4) C(5) C(6) 179.9(8) 1_555 1_555 1_555 1_555 yes
C(3) C(4) C(5) C(10) -54(1) 1_555 1_555 1_555 1_555 yes
C(4) C(5) C(6) C(7) 74.6(10) 1_555 1_555 1_555 1_555 yes
C(4) C(5) C(10) C(9) -72(1) 1_555 1_555 1_555 1_555 yes
C(4) C(5) C(10) C(19) 165.1(9) 1_555 1_555 1_555 1_555 yes
C(5) C(6) C(7) C(8) 49(1) 1_555 1_555 1_555 1_555 yes
C(5) C(10) C(9) C(8) -59.4(10) 1_555 1_555 1_555 1_555 yes
C(5) C(10) C(9) C(11) 173.8(8) 1_555 1_555 1_555 1_555 yes
C(6) C(5) C(10) C(9) 53(1) 1_555 1_555 1_555 1_555 yes
C(6) C(5) C(10) C(19) -68(1) 1_555 1_555 1_555 1_555 yes
C(6) C(7) C(8) C(9) -51.0(10) 1_555 1_555 1_555 1_555 yes
C(6) C(7) C(8) C(14) -172.0(8) 1_555 1_555 1_555 1_555 yes
C(7) C(6) C(5) C(10) -51(1) 1_555 1_555 1_555 1_555 yes
C(7) C(8) C(9) C(10) 57.7(9) 1_555 1_555 1_555 1_555 yes
C(7) C(8) C(9) C(11) -172.8(8) 1_555 1_555 1_555 1_555 yes
C(7) C(8) C(14) C(13) -179.5(7) 1_555 1_555 1_555 1_555 yes
C(7) C(8) C(14) C(15) -58(1) 1_555 1_555 1_555 1_555 yes
C(8) C(9) C(10) C(19) 63(1) 1_555 1_555 1_555 1_555 yes
C(8) C(9) C(11) C(12) 50(1) 1_555 1_555 1_555 1_555 yes
C(8) C(14) C(13) C(12) -60.3(9) 1_555 1_555 1_555 1_555 yes
C(8) C(14) C(13) C(17) 177.2(8) 1_555 1_555 1_555 1_555 yes
C(8) C(14) C(13) C(18) 61(1) 1_555 1_555 1_555 1_555 yes
C(8) C(14) C(15) C(16) -162.5(8) 1_555 1_555 1_555 1_555 yes
C(9) C(8) C(14) C(13) 59.1(10) 1_555 1_555 1_555 1_555 yes
C(9) C(8) C(14) C(15) -179.9(8) 1_555 1_555 1_555 1_555 yes
C(9) C(11) C(12) C(13) -54(1) 1_555 1_555 1_555 1_555 yes
C(10) C(9) C(8) C(14) 178.7(7) 1_555 1_555 1_555 1_555 yes
C(10) C(9) C(11) C(12) 178.1(8) 1_555 1_555 1_555 1_555 yes
C(11) C(9) C(8) C(14) -51.8(10) 1_555 1_555 1_555 1_555 yes
C(11) C(9) C(10) C(19) -63(1) 1_555 1_555 1_555 1_555 yes
C(11) C(12) C(13) C(14) 55.9(9) 1_555 1_555 1_555 1_555 yes
C(11) C(12) C(13) C(17) 166.5(8) 1_555 1_555 1_555 1_555 yes
C(11) C(12) C(13) C(18) -68.3(9) 1_555 1_555 1_555 1_555 yes
C(12) C(13) C(14) C(15) 170.5(7) 1_555 1_555 1_555 1_555 yes
C(12) C(13) C(17) C(16) -155.6(8) 1_555 1_555 1_555 1_555 yes
C(12) C(13) C(17) C(20) 77(1) 1_555 1_555 1_555 1_555 yes
C(13) C(14) C(15) C(16) -36.3(9) 1_555 1_555 1_555 1_555 yes
C(13) C(17) C(16) C(15) 19.5(10) 1_555 1_555 1_555 1_555 yes
C(13) C(17) C(20) C(21) -59(1) 1_555 1_555 1_555 1_555 yes
C(13) C(17) C(20) C(22) 174.3(8) 1_555 1_555 1_555 1_555 yes
C(14) C(13) C(17) C(16) -40.6(8) 1_555 1_555 1_555 1_555 yes
C(14) C(13) C(17) C(20) -167.2(9) 1_555 1_555 1_555 1_555 yes
C(14) C(15) C(16) C(17) 10(1) 1_555 1_555 1_555 1_555 yes
C(15) C(14) C(13) C(17) 48.0(8) 1_555 1_555 1_555 1_555 yes
C(15) C(14) C(13) C(18) -67.8(10) 1_555 1_555 1_555 1_555 yes
C(15) C(16) C(17) C(20) 150.1(9) 1_555 1_555 1_555 1_555 yes
C(16) C(17) C(13) C(18) 78.8(9) 1_555 1_555 1_555 1_555 yes
C(16) C(17) C(20) C(21) 179.0(8) 1_555 1_555 1_555 1_555 yes
C(16) C(17) C(20) C(22) 52(1) 1_555 1_555 1_555 1_555 yes
C(17) C(20) C(22) C(23) 57(1) 1_555 1_555 1_555 1_555 yes
C(18) C(13) C(17) C(20) -47(1) 1_555 1_555 1_555 1_555 yes
C(20) C(22) C(23) C(24) 171.4(8) 1_555 1_555 1_555 1_555 yes
C(21) C(20) C(22) C(23) -70(1) 1_555 1_555 1_555 1_555 yes
C(25) C(26) C(27) C(28) -55(1) 1_555 1_555 1_555 1_555 yes
C(25) C(34) C(29) C(28) 50.8(10) 1_555 1_555 1_555 1_555 yes
C(25) C(34) C(29) C(30) 177.8(7) 1_555 1_555 1_555 1_555 yes
C(25) C(34) C(33) C(32) 179.6(7) 1_555 1_555 1_555 1_555 yes
C(25) C(34) C(33) C(35) 51.9(10) 1_555 1_555 1_555 1_555 yes
C(26) C(25) C(34) C(29) -52(1) 1_555 1_555 1_555 1_555 yes
C(26) C(25) C(34) C(33) 68(1) 1_555 1_555 1_555 1_555 yes
C(26) C(25) C(34) C(43) -170.6(8) 1_555 1_555 1_555 1_555 yes
C(26) C(27) C(28) C(29) 55(1) 1_555 1_555 1_555 1_555 yes
C(27) C(26) C(25) C(34) 56(1) 1_555 1_555 1_555 1_555 yes
C(27) C(28) C(29) C(30) 179.4(8) 1_555 1_555 1_555 1_555 yes
C(27) C(28) C(29) C(34) -54(1) 1_555 1_555 1_555 1_555 yes
C(28) C(29) C(30) C(31) 75(1) 1_555 1_555 1_555 1_555 yes
C(28) C(29) C(34) C(33) -70.8(9) 1_555 1_555 1_555 1_555 yes
C(28) C(29) C(34) C(43) 163.6(8) 1_555 1_555 1_555 1_555 yes
C(29) C(30) C(31) C(32) 50(1) 1_555 1_555 1_555 1_555 yes
C(29) C(34) C(33) C(32) -60.7(9) 1_555 1_555 1_555 1_555 yes
C(29) C(34) C(33) C(35) 171.6(7) 1_555 1_555 1_555 1_555 yes
C(30) C(29) C(34) C(33) 56.3(9) 1_555 1_555 1_555 1_555 yes
C(30) C(29) C(34) C(43) -69.3(9) 1_555 1_555 1_555 1_555 yes
C(30) C(31) C(32) C(33) -51.3(9) 1_555 1_555 1_555 1_555 yes
C(30) C(31) C(32) C(38) -173.2(7) 1_555 1_555 1_555 1_555 yes
C(31) C(30) C(29) C(34) -52.0(10) 1_555 1_555 1_555 1_555 yes
C(31) C(32) C(33) C(34) 57.0(9) 1_555 1_555 1_555 1_555 yes
C(31) C(32) C(33) C(35) -172.6(7) 1_555 1_555 1_555 1_555 yes
C(31) C(32) C(38) C(37) 179.2(7) 1_555 1_555 1_555 1_555 yes
C(31) C(32) C(38) C(39) -58(1) 1_555 1_555 1_555 1_555 yes
C(32) C(33) C(34) C(43) 64(1) 1_555 1_555 1_555 1_555 yes
C(32) C(33) C(35) C(36) 51.4(10) 1_555 1_555 1_555 1_555 yes
C(32) C(38) C(37) C(36) -60.1(9) 1_555 1_555 1_555 1_555 yes
C(32) C(38) C(37) C(41) 177.3(7) 1_555 1_555 1_555 1_555 yes
C(32) C(38) C(37) C(42) 60(1) 1_555 1_555 1_555 1_555 yes
C(32) C(38) C(39) C(40) -162.5(8) 1_555 1_555 1_555 1_555 yes
C(33) C(32) C(38) C(37) 58.3(10) 1_555 1_555 1_555 1_555 yes
C(33) C(32) C(38) C(39) -179.4(8) 1_555 1_555 1_555 1_555 yes
C(33) C(35) C(36) C(37) -55(1) 1_555 1_555 1_555 1_555 yes
C(34) C(33) C(32) C(38) 179.0(7) 1_555 1_555 1_555 1_555 yes
C(34) C(33) C(35) C(36) -179.9(7) 1_555 1_555 1_555 1_555 yes
C(35) C(33) C(32) C(38) -50.6(9) 1_555 1_555 1_555 1_555 yes
C(35) C(33) C(34) C(43) -63(1) 1_555 1_555 1_555 1_555 yes
C(35) C(36) C(37) C(38) 55.6(9) 1_555 1_555 1_555 1_555 yes
C(35) C(36) C(37) C(41) 166.0(8) 1_555 1_555 1_555 1_555 yes
C(35) C(36) C(37) C(42) -65.8(10) 1_555 1_555 1_555 1_555 yes
C(36) C(37) C(38) C(39) 169.7(7) 1_555 1_555 1_555 1_555 yes
C(36) C(37) C(41) C(40) -156.1(8) 1_555 1_555 1_555 1_555 yes
C(36) C(37) C(41) C(44) 80(1) 1_555 1_555 1_555 1_555 yes
C(37) C(38) C(39) C(40) -34.4(10) 1_555 1_555 1_555 1_555 yes
C(37) C(41) C(40) C(39) 21.5(10) 1_555 1_555 1_555 1_555 yes
C(37) C(41) C(44) C(45) -59(1) 1_555 1_555 1_555 1_555 yes
C(37) C(41) C(44) C(46) 176.4(8) 1_555 1_555 1_555 1_555 yes
C(38) C(37) C(41) C(40) -41.8(8) 1_555 1_555 1_555 1_555 yes
C(38) C(37) C(41) C(44) -165.4(8) 1_555 1_555 1_555 1_555 yes
C(38) C(39) C(40) C(41) 8(1) 1_555 1_555 1_555 1_555 yes
C(39) C(38) C(37) C(41) 47.1(8) 1_555 1_555 1_555 1_555 yes
C(39) C(38) C(37) C(42) -69.8(9) 1_555 1_555 1_555 1_555 yes
C(39) C(40) C(41) C(44) 150.3(8) 1_555 1_555 1_555 1_555 yes
C(40) C(41) C(37) C(42) 75.9(10) 1_555 1_555 1_555 1_555 yes
C(40) C(41) C(44) C(45) -179.9(8) 1_555 1_555 1_555 1_555 yes
C(40) C(41) C(44) C(46) 56(1) 1_555 1_555 1_555 1_555 yes
C(41) C(44) C(46) C(47) 54(1) 1_555 1_555 1_555 1_555 yes
C(42) C(37) C(41) C(44) -47(1) 1_555 1_555 1_555 1_555 yes
C(44) C(46) C(47) C(48) 174.0(10) 1_555 1_555 1_555 1_555 yes
C(45) C(44) C(46) C(47) -70(1) 1_555 1_555 1_555 1_555 yes
C(49) C(50) C(51) C(52) -2(1) 1_555 1_555 1_555 1_555 yes
C(49) C(54) C(53) C(52) 3(1) 1_555 1_555 1_555 1_555 yes
C(50) C(49) C(54) C(53) -3(1) 1_555 1_555 1_555 1_555 yes
C(50) C(51) C(52) C(53) 1(1) 1_555 1_555 1_555 1_555 yes
C(51) C(50) C(49) C(54) 3(1) 1_555 1_555 1_555 1_555 yes
C(51) C(52) C(53) C(54) -2(1) 1_555 1_555 1_555 1_555 yes
C(52) C(51) C(50) C(55) 179(1) 1_555 1_555 1_555 1_555 yes
C(54) C(49) C(50) C(55) -178(1) 1_555 1_555 1_555 1_555 yes
